data_1511975
loop_
_publ_author_name
'Fujihara, Tetsuaki'
'Tatsumi, Kenta'
'Terao, Jun'
'Tsuji, Yasushi'

_publ_section_title
;
 Palladium-Catalyzed Formal Hydroacylation of Allenes Employing Acid
 Chlorides and Hydrosilanes
;
_journal_issue 9
_journal_name_full 'Organic Letters'
_journal_page_first 2286
_journal_paper_doi 10.1021/ol400862k
_journal_volume 15
_journal_year 2013
_chemical_formula_moiety 'C20 H22 O'
_chemical_formula_sum 'C20 H22 O'
_chemical_formula_weight 278.39
_space_group_IT_number 4
_symmetry_cell_setting monoclinic
_symmetry_Int_Tables_number 4
_symmetry_space_group_name_Hall 'P 2yb'
_symmetry_space_group_name_H-M 'P 1 21 1'
_atom_sites_solution_hydrogens geom
_atom_sites_solution_primary direct
_atom_sites_solution_secondary difmap
_cell_angle_alpha 90.0000
_cell_angle_beta 105.477(6)
_cell_angle_gamma 90.0000
_cell_formula_units_Z 2
_cell_length_a 7.6708(9)
_cell_length_b 8.4422(11)
_cell_length_c 12.7475(14)
_cell_measurement_reflns_used 2506
_cell_measurement_temperature 293
_cell_measurement_theta_max 27.46
_cell_measurement_theta_min 3.32
_cell_volume 795.57(17)
_computing_cell_refinement CrystalClear
_computing_data_collection 'CrystalClear (Rigaku/MSC Inc., 2006)'
_computing_data_reduction CrystalClear
_computing_molecular_graphics 'CrystalStructure 4.0'
_computing_publication_material 'CrystalStructure 4.0 (Rigaku, 2010)'
_computing_structure_refinement 'CRYSTALS (Carruthers, et al., 1999)'
_computing_structure_solution 'SIR92 (Altomare, et al., 1994)'
_diffrn_ambient_temperature 293
_diffrn_detector_area_resol_mean 7.314
_diffrn_measured_fraction_theta_full 0.994
_diffrn_measured_fraction_theta_max 0.994
_diffrn_measurement_device_type 'Rigaku Saturn70'
_diffrn_measurement_method \w
_diffrn_radiation_type 'Mo K\a'
_diffrn_radiation_wavelength 0.71070
_diffrn_reflns_av_R_equivalents 0.0286
_diffrn_reflns_limit_h_max 9
_diffrn_reflns_limit_h_min -9
_diffrn_reflns_limit_k_max 8
_diffrn_reflns_limit_k_min -10
_diffrn_reflns_limit_l_max 16
_diffrn_reflns_limit_l_min -16
_diffrn_reflns_number 6427
_diffrn_reflns_theta_full 27.47
_diffrn_reflns_theta_max 27.47
_diffrn_standards_number 0
_exptl_absorpt_coefficient_mu 0.069
_exptl_absorpt_correction_T_max 0.986
_exptl_absorpt_correction_T_min 0.904
_exptl_absorpt_correction_type multi-scan
_exptl_absorpt_process_details 'REQAB (Rigaku, 1998)'
_exptl_crystal_colour colorless
_exptl_crystal_density_diffrn 1.162
_exptl_crystal_density_method 'not measured'
_exptl_crystal_description prism
_exptl_crystal_F_000 300.00
_exptl_crystal_size_max 0.200
_exptl_crystal_size_mid 0.200
_exptl_crystal_size_min 0.200
_refine_diff_density_max 0.539
_refine_diff_density_min -0.390
_refine_ls_extinction_method none
_refine_ls_goodness_of_fit_ref 1.095
_refine_ls_hydrogen_treatment constr
_refine_ls_number_parameters 212
_refine_ls_number_reflns 2313
_refine_ls_R_factor_gt 0.0556
_refine_ls_shift/su_max 0.000
_refine_ls_structure_factor_coef Fsqd
_refine_ls_weighting_details 'w = 1/[0.0020Fo^2^ + 1.0000\s(Fo^2^)]/(4Fo^2^)'
_refine_ls_weighting_scheme calc
_refine_ls_wR_factor_ref 0.1426
_reflns_number_gt 2275
_reflns_number_total 3073
_reflns_threshold_expression F^2^>2.0\s(F^2^)
_cod_data_source_file ol400862k_si_002.cif
_cod_data_source_block '_3la'
_cod_database_code 1511975

loop_
_symmetry_equiv_pos_site_id
_symmetry_equiv_pos_as_xyz
1 +X,+Y,+Z
2 -X,1/2+Y,-Z

loop_
_atom_site_label
_atom_site_type_symbol
_atom_site_fract_x
_atom_site_fract_y
_atom_site_fract_z
_atom_site_U_iso_or_equiv
_atom_site_adp_type
_atom_site_occupancy
_atom_site_symmetry_multiplicity
_atom_site_calc_flag
_atom_site_refinement_flags
O1 O 0.5056(3) 0.7035(4) 0.32026(17) 0.0417(7) Uani 1.0 2 d .
C1 C -0.3921(5) 0.8955(6) 0.0274(3) 0.0464(11) Uani 1.0 2 d .
C2 C -0.3271(5) 0.9983(5) -0.0403(3) 0.0429(11) Uani 1.0 2 d .
C3 C -0.1492(5) 1.0351(5) -0.0175(3) 0.0383(11) Uani 1.0 2 d .
C4 C -0.0235(5) 0.9673(4) 0.0723(3) 0.0283(9) Uani 1.0 2 d .
C5 C -0.0868(4) 0.8623(4) 0.1405(3) 0.0276(8) Uani 1.0 2 d .
C6 C -0.2742(4) 0.8276(4) 0.1165(3) 0.0351(9) Uani 1.0 2 d .
C7 C 0.1650(4) 0.9991(4) 0.0971(3) 0.0310(9) Uani 1.0 2 d .
C8 C 0.2850(4) 0.9265(4) 0.1832(3) 0.0301(9) Uani 1.0 2 d .
C9 C 0.2214(4) 0.8200(4) 0.2512(3) 0.0258(8) Uani 1.0 2 d .
C10 C 0.0378(4) 0.7914(4) 0.2299(3) 0.0254(8) Uani 1.0 2 d .
C11 C 0.3598(4) 0.7340(4) 0.3371(3) 0.0297(8) Uani 1.0 2 d .
C12 C 0.3201(4) 0.6835(4) 0.4405(3) 0.0297(8) Uani 1.0 2 d .
C13 C 0.4345(5) 0.5471(5) 0.4970(3) 0.0425(11) Uani 1.0 2 d .
C14 C 0.2033(4) 0.7631(4) 0.4809(3) 0.0278(8) Uani 1.0 2 d .
C15 C 0.1547(4) 0.7350(4) 0.5859(2) 0.0290(8) Uani 1.0 2 d .
C17 C -0.0471(5) 0.7614(6) 0.5704(3) 0.0478(11) Uani 1.0 2 d .
C18 C -0.1014(5) 0.7321(6) 0.6761(3) 0.0546(13) Uani 1.0 2 d .
C19 C 0.2634(7) 0.8358(8) 0.6763(3) 0.0901(18) Uani 1.0 2 d .
C20 C -0.0006(9) 0.8328(6) 0.7624(4) 0.089(2) Uani 1.0 2 d .
C21 C 0.1999(9) 0.8150(8) 0.7828(3) 0.110(2) Uani 1.0 2 d .
H1 H -0.5167 0.8682 0.0098 0.0559(16) Uiso 1.0 2 calc R
H2 H -0.4087 1.0452 -0.1019 0.0522(15) Uiso 1.0 2 calc R
H3 H -0.1072 1.1075 -0.0624 0.0478(15) Uiso 1.0 2 calc R
H4 H -0.3162 0.7611 0.1647 0.0431(14) Uiso 1.0 2 calc R
H5 H 0.2069 1.0715 0.0522 0.0401(14) Uiso 1.0 2 calc R
H6 H 0.4111 0.9466 0.1977 0.0376(14) Uiso 1.0 2 calc R
H7 H -0.0058 0.7229 0.2764 0.0319(13) Uiso 1.0 2 calc R
H8 H 0.3796 0.4484 0.4720 0.0519(15) Uiso 1.0 2 calc R
H9 H 0.4485 0.5564 0.5731 0.0518(15) Uiso 1.0 2 calc R
H10 H 0.5497 0.5530 0.4827 0.0518(15) Uiso 1.0 2 calc R
H11 H 0.1443 0.8496 0.4382 0.0328(13) Uiso 1.0 2 calc R
H12 H 0.1802 0.6272 0.6056 0.0351(13) Uiso 1.0 2 calc R
H13 H -0.0749 0.8680 0.5484 0.0595 Uiso 1.0 2 calc R
H14 H -0.1127 0.6919 0.5152 0.0597 Uiso 1.0 2 calc R
H15 H -0.2276 0.7499 0.6635 0.0701 Uiso 1.0 2 calc R
H16 H -0.0742 0.6254 0.6981 0.0699 Uiso 1.0 2 calc R
H17 H 0.3879 0.8104 0.6887 0.1069 Uiso 1.0 2 calc R
H18 H 0.2447 0.9438 0.6555 0.1069 Uiso 1.0 2 calc R
H19 H -0.0285 0.9393 0.7401 0.1204 Uiso 1.0 2 calc R
H20 H -0.0371 0.8126 0.8268 0.1202 Uiso 1.0 2 calc R
H21 H 0.2298 0.7101 0.8082 0.1286 Uiso 1.0 2 calc R
H22 H 0.2608 0.8883 0.8367 0.1286 Uiso 1.0 2 calc R

loop_
_atom_site_aniso_label
_atom_site_aniso_U_11
_atom_site_aniso_U_22
_atom_site_aniso_U_33
_atom_site_aniso_U_12
_atom_site_aniso_U_13
_atom_site_aniso_U_23
O1 0.0270(11) 0.0553(17) 0.0457(13) 0.0090(11) 0.0149(10) 0.0048(13)
C1 0.0298(17) 0.074(3) 0.0365(18) 0.0100(18) 0.0105(15) 0.0080(19)
C2 0.0423(19) 0.057(3) 0.0319(18) 0.0168(18) 0.0133(15) 0.0111(18)
C3 0.052(3) 0.042(3) 0.0263(17) 0.0122(17) 0.0193(16) 0.0109(16)
C4 0.0401(16) 0.0258(19) 0.0245(15) 0.0049(13) 0.0183(13) -0.0023(13)
C5 0.0324(16) 0.0285(19) 0.0262(15) 0.0018(13) 0.0155(13) -0.0013(14)
C6 0.0338(16) 0.047(3) 0.0280(16) 0.0039(15) 0.0137(13) 0.0051(15)
C7 0.0393(18) 0.0311(19) 0.0302(16) -0.0018(14) 0.0221(14) 0.0006(15)
C8 0.0310(16) 0.0332(19) 0.0301(16) -0.0009(13) 0.0150(13) -0.0024(14)
C9 0.0305(15) 0.0266(18) 0.0227(14) 0.0024(13) 0.0112(12) -0.0017(13)
C10 0.0344(15) 0.0202(17) 0.0257(15) 0.0011(12) 0.0153(12) 0.0017(13)
C11 0.0271(14) 0.0303(19) 0.0335(15) -0.0037(13) 0.0114(12) -0.0052(15)
C12 0.0243(13) 0.0307(18) 0.0332(15) 0.0016(13) 0.0061(12) 0.0052(15)
C13 0.0364(18) 0.041(3) 0.051(2) 0.0107(15) 0.0135(16) 0.0108(18)
C14 0.0297(15) 0.0283(19) 0.0248(14) -0.0025(13) 0.0061(12) 0.0032(14)
C15 0.0364(15) 0.0266(19) 0.0244(14) -0.0015(13) 0.0089(12) 0.0052(14)
C17 0.0414(18) 0.066(3) 0.0408(19) 0.0102(18) 0.0194(16) 0.020(2)
C18 0.058(3) 0.065(4) 0.052(3) 0.018(2) 0.0348(18) 0.017(3)
C19 0.109(4) 0.132(5) 0.0267(19) -0.085(4) 0.013(3) -0.007(3)
C20 0.186(6) 0.035(3) 0.080(4) -0.028(4) 0.092(4) -0.006(3)
C21 0.158(5) 0.145(6) 0.0186(18) -0.119(5) 0.011(3) -0.015(3)

loop_
_atom_type_symbol
_atom_type_description
_atom_type_scat_dispersion_real
_atom_type_scat_dispersion_imag
_atom_type_scat_source
C C 0.0033 0.0016
;
International Tables for Crystallography
(1992, Vol. C, Tables 4.2.6.8 and 6.1.1.4)
;
H H 0.0000 0.0000
;
International Tables for Crystallography
(1992, Vol. C, Table 6.1.1.4)
;
O O 0.0106 0.0060
;
International Tables for Crystallography
(1992, Vol. C, Tables 4.2.6.8 and 6.1.1.4)
;

loop_
_geom_angle_atom_site_label_1
_geom_angle_atom_site_label_2
_geom_angle_atom_site_label_3
_geom_angle
_geom_angle_publ_flag
C2 C1 C6 120.1(3) yes
C1 C2 C3 120.8(3) yes
C2 C3 C4 120.9(4) yes
C3 C4 C5 118.8(3) yes
C3 C4 C7 122.6(3) yes
C5 C4 C7 118.5(3) yes
C4 C5 C6 119.4(3) yes
C4 C5 C10 119.5(3) yes
C6 C5 C10 121.1(3) yes
C1 C6 C5 119.9(4) yes
C4 C7 C8 121.2(3) yes
C7 C8 C9 120.2(3) yes
C8 C9 C10 119.2(3) yes
C8 C9 C11 117.5(3) yes
C10 C9 C11 123.1(3) yes
C5 C10 C9 121.3(3) yes
O1 C11 C9 118.7(3) yes
O1 C11 C12 120.5(3) yes
C9 C11 C12 120.9(3) yes
C11 C12 C13 114.2(3) yes
C11 C12 C14 121.0(3) yes
C13 C12 C14 124.5(3) yes
C12 C14 C15 128.3(3) yes
C14 C15 C17 110.3(3) yes
C14 C15 C19 112.1(3) yes
C17 C15 C19 110.8(4) yes
C15 C17 C18 111.5(3) yes
C17 C18 C20 111.1(4) yes
C15 C19 C21 111.4(5) yes
C18 C20 C21 112.9(5) yes
C19 C21 C20 112.4(4) yes
C2 C1 H1 120.312 no
C6 C1 H1 119.494 no
C1 C2 H2 120.079 no
C3 C2 H2 119.065 no
C2 C3 H3 120.220 no
C4 C3 H3 118.853 no
C1 C6 H4 121.273 no
C5 C6 H4 118.798 no
C4 C7 H5 118.407 no
C8 C7 H5 120.375 no
C7 C8 H6 120.423 no
C9 C8 H6 119.399 no
C5 C10 H7 119.148 no
C9 C10 H7 119.553 no
C12 C13 H8 111.126 no
C12 C13 H9 108.537 no
C12 C13 H10 108.734 no
H8 C13 H9 109.469 no
H8 C13 H10 109.475 no
H9 C13 H10 109.473 no
C12 C14 H11 115.735 no
C15 C14 H11 115.989 no
C14 C15 H12 107.732 no
C17 C15 H12 107.738 no
C19 C15 H12 107.962 no
C15 C17 H13 108.472 no
C15 C17 H14 108.924 no
C18 C17 H13 108.742 no
C18 C17 H14 109.673 no
H13 C17 H14 109.459 no
C17 C18 H15 109.261 no
C17 C18 H16 108.845 no
C20 C18 H15 110.474 no
C20 C18 H16 107.667 no
H15 C18 H16 109.455 no
C15 C19 H17 109.238 no
C15 C19 H18 108.692 no
C21 C19 H17 111.172 no
C21 C19 H18 106.809 no
H17 C19 H18 109.462 no
C18 C20 H19 107.340 no
C18 C20 H20 109.406 no
C21 C20 H19 106.581 no
C21 C20 H20 110.974 no
H19 C20 H20 109.470 no
C19 C21 H21 107.239 no
C19 C21 H22 110.251 no
C20 C21 H21 107.239 no
C20 C21 H22 110.162 no
H21 C21 H22 109.463 no

loop_
_geom_bond_atom_site_label_1
_geom_bond_atom_site_label_2
_geom_bond_distance
_geom_bond_publ_flag
O1 C11 1.221(4) yes
C1 C2 1.406(6) yes
C1 C6 1.374(5) yes
C2 C3 1.353(5) yes
C3 C4 1.407(4) yes
C4 C5 1.414(5) yes
C4 C7 1.421(5) yes
C5 C6 1.418(5) yes
C5 C10 1.411(4) yes
C7 C8 1.374(4) yes
C8 C9 1.423(5) yes
C9 C10 1.383(4) yes
C9 C11 1.494(4) yes
C11 C12 1.492(5) yes
C12 C13 1.508(5) yes
C12 C14 1.329(5) yes
C14 C15 1.501(5) yes
C15 C17 1.524(5) yes
C15 C19 1.495(6) yes
C17 C18 1.532(6) yes
C18 C20 1.441(6) yes
C19 C21 1.570(7) yes
C20 C21 1.497(10) yes
C1 H1 0.950 no
C2 H2 0.950 no
C3 H3 0.950 no
C6 H4 0.950 no
C7 H5 0.950 no
C8 H6 0.950 no
C10 H7 0.950 no
C13 H8 0.950 no
C13 H9 0.950 no
C13 H10 0.950 no
C14 H11 0.950 no
C15 H12 0.950 no
C17 H13 0.950 no
C17 H14 0.950 no
C18 H15 0.950 no
C18 H16 0.950 no
C19 H17 0.950 no
C19 H18 0.950 no
C20 H19 0.950 no
C20 H20 0.950 no
C21 H21 0.950 no
C21 H22 0.950 no

loop_
_geom_contact_atom_site_label_1
_geom_contact_atom_site_label_2
_geom_contact_distance
_geom_contact_publ_flag
_geom_contact_site_symmetry_2
O1 C8 2.808(4) no .
O1 C10 3.543(4) no .
O1 C13 2.788(5) no .
O1 C14 3.515(4) no .
C1 C4 2.797(5) no .
C2 C5 2.786(4) no .
C3 C6 2.789(5) no .
C4 C9 2.826(4) no .
C5 C8 2.810(5) no .
C7 C10 2.788(5) no .
C9 C14 3.006(5) no .
C10 C12 3.102(4) no .
C10 C14 3.120(4) no .
C12 C19 3.402(6) no .
C13 C15 3.115(5) no .
C15 C20 2.932(7) no .
C17 C21 2.896(5) no .
C18 C19 2.931(7) no .
O1 C19 3.569(7) no 2_646
C1 C8 3.574(5) no 1_455
C8 C1 3.574(5) no 1_655
C11 C13 3.489(5) no 2_656
C12 C13 3.578(5) no 2_656
C13 C11 3.489(5) no 2_646
C13 C12 3.578(5) no 2_646
C19 O1 3.569(7) no 2_656
O1 H6 2.5641 no .
O1 H8 3.2115 no .
O1 H9 3.5878 no .
O1 H10 2.3756 no .
C1 H3 3.2594 no .
C2 H4 3.2758 no .
C3 H1 3.2524 no .
C3 H5 2.6554 no .
C4 H2 3.2545 no .
C4 H4 3.2966 no .
C4 H6 3.2949 no .
C4 H7 3.2942 no .
C5 H1 3.2741 no .
C5 H3 3.2832 no .
C5 H5 3.2886 no .
C6 H2 3.2644 no .
C6 H7 2.6339 no .
C7 H3 2.6576 no .
C8 H7 3.2798 no .
C9 H5 3.2871 no .
C9 H11 2.6164 no .
C10 H4 2.6319 no .
C10 H6 3.2730 no .
C10 H11 2.6075 no .
C11 H6 2.6276 no .
C11 H7 2.7043 no .
C11 H8 2.9424 no .
C11 H9 3.2664 no .
C11 H10 2.5419 no .
C11 H11 2.5467 no .
C12 H7 2.8186 no .
C12 H12 2.6488 no .
C12 H17 3.2483 no .
C13 H11 3.3382 no .
C13 H12 2.7607 no .
C13 H17 3.3919 no .
C14 H7 2.6929 no .
C14 H8 2.9967 no .
C14 H9 2.6044 no .
C14 H10 3.1896 no .
C14 H13 2.6568 no .
C14 H14 2.6449 no .
C14 H17 2.6792 no .
C14 H18 2.6472 no .
C15 H8 3.5033 no .
C15 H9 2.7525 no .
C15 H15 3.3379 no .
C15 H16 2.7063 no .
C15 H19 3.2079 no .
C15 H21 2.7447 no .
C15 H22 3.3419 no .
C17 H11 2.6213 no .
C17 H17 3.3007 no .
C17 H18 2.6949 no .
C17 H19 2.6062 no .
C17 H20 3.2769 no .
C17 H21 3.2328 no .
C18 H12 2.7000 no .
C18 H18 3.2682 no .
C18 H21 2.6533 no .
C18 H22 3.2579 no .
C19 H9 3.2105 no .
C19 H11 2.9285 no .
C19 H13 2.6847 no .
C19 H14 3.2937 no .
C19 H16 3.2130 no .
C19 H19 2.7226 no .
C19 H20 3.3752 no .
C20 H12 3.2267 no .
C20 H13 2.6515 no .
C20 H14 3.2612 no .
C20 H17 3.3613 no .
C20 H18 2.7650 no .
C21 H12 2.7303 no .
C21 H13 3.1954 no .
C21 H15 3.2714 no .
C21 H16 2.6338 no .
H1 H2 2.3622 no .
H1 H4 2.3364 no .
H2 H3 2.2926 no .
H3 H5 2.4802 no .
H4 H7 2.4483 no .
H5 H6 2.3358 no .
H7 H11 2.3361 no .
H7 H14 3.3683 no .
H8 H12 2.9847 no .
H9 H11 3.5192 no .
H9 H12 2.2853 no .
H9 H17 2.7117 no .
H11 H12 2.7998 no .
H11 H13 2.4663 no .
H11 H14 2.7668 no .
H11 H17 3.2572 no .
H11 H18 2.7858 no .
H12 H13 2.7804 no .
H12 H14 2.3001 no .
H12 H15 3.5541 no .
H12 H16 2.5347 no .
H12 H17 2.2699 no .
H12 H18 2.7615 no .
H12 H21 2.6035 no .
H12 H22 3.5979 no .
H13 H15 2.3324 no .
H13 H16 2.7990 no .
H13 H17 3.5566 no .
H13 H18 2.5490 no .
H13 H19 2.4498 no .
H13 H20 3.5143 no .
H14 H15 2.3405 no .
H14 H16 2.3383 no .
H14 H18 3.5520 no .
H14 H19 3.4653 no .
H15 H19 2.2465 no .
H15 H20 2.2633 no .
H15 H21 3.5169 no .
H16 H19 2.7083 no .
H16 H20 2.2411 no .
H16 H21 2.4845 no .
H16 H22 3.4973 no .
H17 H19 3.5965 no .
H17 H21 2.3442 no .
H17 H22 2.4337 no .
H18 H19 2.6003 no .
H18 H21 2.7951 no .
H18 H22 2.3269 no .
H19 H21 2.7396 no .
H19 H22 2.2733 no .
H20 H21 2.2927 no .
H20 H22 2.3438 no .
O1 H2 2.9968 no 2_545
O1 H4 2.7354 no 1_655
O1 H8 3.2890 no 2_656
O1 H9 3.2550 no 2_656
O1 H14 3.2979 no 1_655
O1 H17 3.4262 no 2_646
O1 H18 2.8728 no 2_646
C1 H2 3.5715 no 2_445
C1 H5 3.5056 no 1_455
C1 H5 3.3613 no 2_545
C1 H6 2.9880 no 1_455
C1 H21 3.4066 no 2_556
C1 H22 3.0897 no 1_454
C2 H1 3.4041 no 2_455
C2 H4 3.5507 no 2_455
C2 H20 3.5051 no 1_554
C2 H21 3.3664 no 2_556
C2 H22 3.2662 no 1_454
C3 H19 3.5469 no 1_554
C3 H20 3.0194 no 1_554
C3 H20 3.4047 no 2_556
C3 H21 3.2507 no 2_556
C4 H3 3.2117 no 2_545
C4 H16 3.1204 no 2_556
C4 H20 3.3676 no 1_554
C4 H20 3.1705 no 2_556
C4 H21 3.2111 no 2_556
C5 H3 2.9371 no 2_545
C5 H5 3.4209 no 2_545
C5 H16 3.0552 no 2_556
C5 H21 3.2608 no 2_556
C6 H2 3.3752 no 2_445
C6 H5 3.1865 no 2_545
C6 H6 3.0404 no 1_455
C6 H21 3.3605 no 2_556
C7 H1 3.1411 no 1_655
C7 H3 3.3490 no 2_545
C7 H16 3.0678 no 2_556
C7 H20 3.0694 no 2_556
C8 H1 3.0382 no 1_655
C8 H2 3.5857 no 2_545
C8 H3 3.2195 no 2_545
C8 H4 3.4268 no 1_655
C8 H9 3.4126 no 2_656
C8 H15 3.4532 no 2_556
C8 H16 3.0052 no 2_556
C9 H2 3.5397 no 2_545
C9 H3 2.9426 no 2_545
C9 H9 3.5189 no 2_656
C9 H16 2.9537 no 2_556
C9 H19 3.5525 no 2_546
C10 H3 2.8047 no 2_545
C10 H16 2.9545 no 2_556
C10 H19 3.0005 no 2_546
C11 H2 3.5020 no 2_545
C11 H8 3.2558 no 2_656
C11 H9 3.1598 no 2_656
C11 H10 3.4873 no 2_656
C11 H19 3.5045 no 2_546
C12 H8 3.1907 no 2_656
C12 H10 3.3412 no 2_656
C12 H13 3.2856 no 2_546
C12 H19 3.4360 no 2_546
C13 H11 3.5326 no 2_646
C13 H13 3.0624 no 2_546
C13 H15 3.3497 no 1_655
C13 H15 3.3572 no 2_546
C14 H8 3.4670 no 2_656
C14 H10 3.0535 no 2_656
C14 H13 3.4695 no 2_546
C15 H13 3.5130 no 2_546
C17 H8 2.9240 no 2_556
C17 H10 3.4735 no 1_455
C17 H11 3.5513 no 2_546
C18 H8 3.0500 no 2_556
C18 H10 3.4649 no 1_455
C18 H11 3.5218 no 2_546
C19 H10 3.3281 no 2_656
C20 H3 3.4653 no 1_556
C20 H7 3.3325 no 2_556
C21 H1 3.1541 no 1_656
C21 H2 3.5499 no 1_656
H1 C2 3.4041 no 2_445
H1 C7 3.1411 no 1_455
H1 C8 3.0382 no 1_455
H1 C21 3.1541 no 1_454
H1 H2 3.0818 no 2_445
H1 H5 2.8885 no 1_455
H1 H6 2.6810 no 1_455
H1 H21 3.0828 no 1_454
H1 H22 2.4089 no 1_454
H2 O1 2.9968 no 2_555
H2 C1 3.5715 no 2_455
H2 C6 3.3752 no 2_455
H2 C8 3.5857 no 2_555
H2 C9 3.5397 no 2_555
H2 C11 3.5020 no 2_555
H2 C21 3.5499 no 1_454
H2 H1 3.0818 no 2_455
H2 H4 2.7412 no 2_455
H2 H17 3.3569 no 1_454
H2 H22 2.7814 no 1_454
H3 C4 3.2117 no 2_555
H3 C5 2.9371 no 2_555
H3 C7 3.3490 no 2_555
H3 C8 3.2195 no 2_555
H3 C9 2.9426 no 2_555
H3 C10 2.8047 no 2_555
H3 C20 3.4653 no 1_554
H3 H7 3.2257 no 2_555
H3 H19 3.0870 no 1_554
H3 H20 2.9813 no 1_554
H3 H20 3.3867 no 2_556
H4 O1 2.7354 no 1_455
H4 C2 3.5507 no 2_445
H4 C8 3.4268 no 1_455
H4 H2 2.7412 no 2_445
H4 H5 3.4855 no 2_545
H4 H6 2.7335 no 1_455
H4 H18 3.4724 no 2_546
H4 H22 3.1767 no 2_546
H5 C1 3.5056 no 1_655
H5 C1 3.3613 no 2_555
H5 C5 3.4209 no 2_555
H5 C6 3.1865 no 2_555
H5 H1 2.8885 no 1_655
H5 H4 3.4855 no 2_555
H5 H20 3.0484 no 2_556
H5 H22 3.2739 no 1_554
H6 C1 2.9880 no 1_655
H6 C6 3.0404 no 1_655
H6 H1 2.6810 no 1_655
H6 H4 2.7335 no 1_655
H6 H9 2.9796 no 2_656
H6 H16 3.5430 no 2_556
H6 H17 3.5662 no 2_656
H6 H21 3.5569 no 2_656
H7 C20 3.3325 no 2_546
H7 H3 3.2257 no 2_545
H7 H16 3.4526 no 2_556
H7 H18 3.2420 no 2_546
H7 H19 2.4237 no 2_546
H7 H22 3.5184 no 2_546
H8 O1 3.2890 no 2_646
H8 C11 3.2558 no 2_646
H8 C12 3.1907 no 2_646
H8 C14 3.4670 no 2_646
H8 C17 2.9240 no 2_546
H8 C18 3.0500 no 2_546
H8 H10 3.4064 no 2_646
H8 H13 2.3802 no 2_546
H8 H14 3.0134 no 2_546
H8 H15 2.4654 no 2_546
H8 H17 3.2687 no 2_646
H8 H19 3.2688 no 2_546
H9 O1 3.2550 no 2_646
H9 C8 3.4126 no 2_646
H9 C9 3.5189 no 2_646
H9 C11 3.1598 no 2_646
H9 H6 2.9796 no 2_646
H9 H13 3.2818 no 2_546
H9 H15 2.9400 no 1_655
H10 C11 3.4873 no 2_646
H10 C12 3.3412 no 2_646
H10 C14 3.0535 no 2_646
H10 C17 3.4735 no 1_655
H10 C18 3.4649 no 1_655
H10 C19 3.3281 no 2_646
H10 H8 3.4064 no 2_656
H10 H11 2.8654 no 2_646
H10 H14 2.7717 no 1_655
H10 H15 2.9823 no 1_655
H10 H16 3.4650 no 1_655
H10 H17 3.1230 no 2_646
H10 H18 2.8153 no 2_646
H11 C13 3.5326 no 2_656
H11 C17 3.5513 no 2_556
H11 C18 3.5218 no 2_556
H11 H10 2.8654 no 2_656
H11 H12 3.3554 no 2_556
H11 H14 2.9735 no 2_556
H11 H16 2.8688 no 2_556
H12 H11 3.3554 no 2_546
H12 H13 2.9062 no 2_546
H13 C12 3.2856 no 2_556
H13 C13 3.0624 no 2_556
H13 C14 3.4695 no 2_556
H13 C15 3.5130 no 2_556
H13 H8 2.3802 no 2_556
H13 H9 3.2818 no 2_556
H13 H12 2.9062 no 2_556
H13 H14 3.2907 no 2_556
H14 O1 3.2979 no 1_455
H14 H8 3.0134 no 2_556
H14 H10 2.7717 no 1_455
H14 H11 2.9735 no 2_546
H14 H13 3.2907 no 2_546
H14 H18 2.9959 no 2_546
H15 C8 3.4532 no 2_546
H15 C13 3.3497 no 1_455
H15 C13 3.3572 no 2_556
H15 H8 2.4654 no 2_556
H15 H9 2.9400 no 1_455
H15 H10 2.9823 no 1_455
H15 H17 3.0934 no 1_455
H16 C4 3.1204 no 2_546
H16 C5 3.0552 no 2_546
H16 C7 3.0678 no 2_546
H16 C8 3.0052 no 2_546
H16 C9 2.9537 no 2_546
H16 C10 2.9545 no 2_546
H16 H6 3.5430 no 2_546
H16 H7 3.4526 no 2_546
H16 H10 3.4650 no 1_455
H16 H11 2.8688 no 2_546
H17 O1 3.4262 no 2_656
H17 H2 3.3569 no 1_656
H17 H6 3.5662 no 2_646
H17 H8 3.2687 no 2_656
H17 H10 3.1230 no 2_656
H17 H15 3.0934 no 1_655
H18 O1 2.8728 no 2_656
H18 H4 3.4724 no 2_556
H18 H7 3.2420 no 2_556
H18 H10 2.8153 no 2_656
H18 H14 2.9959 no 2_556
H19 C3 3.5469 no 1_556
H19 C9 3.5525 no 2_556
H19 C10 3.0005 no 2_556
H19 C11 3.5045 no 2_556
H19 C12 3.4360 no 2_556
H19 H3 3.0870 no 1_556
H19 H7 2.4237 no 2_556
H19 H8 3.2688 no 2_556
H20 C2 3.5051 no 1_556
H20 C3 3.0194 no 1_556
H20 C3 3.4047 no 2_546
H20 C4 3.3676 no 1_556
H20 C4 3.1705 no 2_546
H20 C7 3.0694 no 2_546
H20 H3 2.9813 no 1_556
H20 H3 3.3867 no 2_546
H20 H5 3.0484 no 2_546
H21 C1 3.4066 no 2_546
H21 C2 3.3664 no 2_546
H21 C3 3.2507 no 2_546
H21 C4 3.2111 no 2_546
H21 C5 3.2608 no 2_546
H21 C6 3.3605 no 2_546
H21 H1 3.0828 no 1_656
H21 H6 3.5569 no 2_646
H22 C1 3.0897 no 1_656
H22 C2 3.2662 no 1_656
H22 H1 2.4089 no 1_656
H22 H2 2.7814 no 1_656
H22 H4 3.1767 no 2_556
H22 H5 3.2739 no 1_556
H22 H7 3.5184 no 2_556

loop_
_geom_torsion_atom_site_label_1
_geom_torsion_atom_site_label_2
_geom_torsion_atom_site_label_3
_geom_torsion_atom_site_label_4
_geom_torsion
_geom_torsion_publ_flag
C2 C1 C6 C5 0.5(6) no
C6 C1 C2 C3 -1.7(6) no
C1 C2 C3 C4 2.2(6) no
C2 C3 C4 C5 -1.5(5) no
C2 C3 C4 C7 178.0(3) no
C3 C4 C5 C6 0.3(5) no
C3 C4 C5 C10 179.0(3) no
C3 C4 C7 C8 -177.6(3) no
C5 C4 C7 C8 1.9(5) no
C7 C4 C5 C6 -179.2(3) no
C7 C4 C5 C10 -0.5(5) no
C4 C5 C6 C1 0.2(5) no
C4 C5 C10 C9 -1.3(5) no
C6 C5 C10 C9 177.4(3) no
C10 C5 C6 C1 -178.5(3) no
C4 C7 C8 C9 -1.5(5) no
C7 C8 C9 C10 -0.4(5) no
C7 C8 C9 C11 174.6(3) no
C8 C9 C10 C5 1.7(5) no
C8 C9 C11 O1 -30.0(4) no
C8 C9 C11 C12 151.1(3) no
C10 C9 C11 O1 144.7(3) no
C10 C9 C11 C12 -34.2(5) no
C11 C9 C10 C5 -172.9(3) no
O1 C11 C12 C13 -22.1(4) no
O1 C11 C12 C14 152.8(3) no
C9 C11 C12 C13 156.8(3) no
C9 C11 C12 C14 -28.3(4) no
C11 C12 C14 C15 -176.4(3) no
C13 C12 C14 C15 -2.0(5) no
C12 C14 C15 C17 -141.4(3) no
C12 C14 C15 C19 94.6(4) no
C14 C15 C17 C18 179.5(3) no
C14 C15 C19 C21 175.4(3) no
C17 C15 C19 C21 51.6(5) no
C19 C15 C17 C18 -55.8(4) no
C15 C17 C18 C20 57.7(5) no
C17 C18 C20 C21 -56.1(5) no
C15 C19 C21 C20 -50.2(6) no
C18 C20 C21 C19 52.7(6) no
